data_4509727
loop_
_publ_author_name
'Nelson, Andrew P.'
'Parrish, Damon A.'
'Cambrea, Lee R.'
'Baldwin, Lawrence C.'
'Trivedi, Nirupam J.'
'Mulfort, Karen L.'
'Farha, Omar K.'
'Hupp, Joseph T.'

_publ_section_title
;
 Crystal to Crystal Guest Exchange in a Mixed Ligand Metal&#x2212;Organic
 Framework
;
_journal_issue 11
_journal_name_full 'Crystal Growth &amp; Design'
_journal_page_first 4588
_journal_paper_doi 10.1021/cg900735n
_journal_volume 9
_journal_year 2009
_chemical_formula_sum 'C64.5 H61.95 N4 O14.75 Zn2'
_chemical_formula_weight 1259.87
_chemical_name_systematic
; 
 ? 
;
_space_group_IT_number 2
_symmetry_cell_setting triclinic
_symmetry_space_group_name_Hall '-P 1'
_symmetry_space_group_name_H-M 'P -1'
_atom_sites_solution_hydrogens geom
_atom_sites_solution_primary direct
_atom_sites_solution_secondary difmap
_audit_creation_date 2008-02-15
_audit_creation_method 'from SHELXTL CIF, local template and enCIFer'
_cell_angle_alpha 95.776(2)
_cell_angle_beta 92.004(3)
_cell_angle_gamma 112.678(2)
_cell_formula_units_Z 2
_cell_length_a 12.975(2)
_cell_length_b 13.060(2)
_cell_length_c 22.382(4)
_cell_measurement_temperature 113(2)
_cell_volume 3470.5(10)
_computing_cell_refinement 'Bruker APEX2 v2.1-0 (Bruker, 2006)'
_computing_data_collection 'Bruker APEX2 v2.1-0 (Bruker, 2006)'
_computing_data_reduction
;
Bruker SAINT v7.34A (Bruker, 2002), Bruker XPREP v6.12 (Bruker, 2001)
;
_computing_molecular_graphics 'Bruker SHELXTL v6.12 (Bruker, 2000b)'
_computing_publication_material 'Bruker SHELXTL v6.12 (Bruker, 2000b)'
_computing_structure_refinement 'Bruker SHELXTL v6.12 (Bruker, 2000b)'
_computing_structure_solution 'Bruker SHELXTL v6.12 (Bruker, 2000b)'
_diffrn_ambient_temperature 113(2)
_diffrn_measured_fraction_theta_full 0.990
_diffrn_measured_fraction_theta_max 0.990
_diffrn_measurement_device_type 'Bruker SMART APEX II CCD'
_diffrn_measurement_method '\w scans'
_diffrn_radiation_monochromator graphite
_diffrn_radiation_source 'fine focus sealed tube'
_diffrn_radiation_type MoK\a
_diffrn_radiation_wavelength 0.71073
_diffrn_reflns_av_R_equivalents 0.0321
_diffrn_reflns_av_sigmaI/netI 0.0339
_diffrn_reflns_limit_h_max 16
_diffrn_reflns_limit_h_min -15
_diffrn_reflns_limit_k_max 16
_diffrn_reflns_limit_k_min -16
_diffrn_reflns_limit_l_max 27
_diffrn_reflns_limit_l_min -27
_diffrn_reflns_number 47672
_diffrn_reflns_theta_full 26.47
_diffrn_reflns_theta_max 26.47
_diffrn_reflns_theta_min 0.92
_exptl_absorpt_coefficient_mu 0.753
_exptl_absorpt_correction_T_max 1.000
_exptl_absorpt_correction_T_min 0.835
_exptl_absorpt_correction_type multi-scan
_exptl_absorpt_process_details 'SADABS v2.10 (Bruker, 2000c)'
_exptl_crystal_colour yellow
_exptl_crystal_density_diffrn 1.206
_exptl_crystal_density_method 'not measured'
_exptl_crystal_description plate
_exptl_crystal_F_000 1310
_exptl_crystal_size_max 0.28
_exptl_crystal_size_mid 0.17
_exptl_crystal_size_min 0.06
_refine_diff_density_max 3.222
_refine_diff_density_min -0.648
_refine_diff_density_rms 0.125
_refine_ls_extinction_method none
_refine_ls_goodness_of_fit_ref 1.065
_refine_ls_hydrogen_treatment constr
_refine_ls_matrix_type full
_refine_ls_number_parameters 851
_refine_ls_number_reflns 14185
_refine_ls_number_restraints 191
_refine_ls_restrained_S_all 1.077
_refine_ls_R_factor_all 0.0756
_refine_ls_R_factor_gt 0.0593
_refine_ls_shift/su_max 0.002
_refine_ls_shift/su_mean 0.000
_refine_ls_structure_factor_coef Fsqd
_refine_ls_weighting_details 'calc w=1/[\s^2^(Fo^2^)+(0.1115P)^2^+8.3936P] where P=(Fo^2^+2Fc^2^)/3'
_refine_ls_weighting_scheme calc
_refine_ls_wR_factor_gt 0.1844
_refine_ls_wR_factor_ref 0.1979
_reflns_number_gt 11222
_reflns_number_total 14185
_reflns_threshold_expression I>2\s(I)
_cod_data_source_file cg900735nsup1.cif
_cod_data_source_block navair05
_cod_depositor_comments
;
The following automatic conversions were performed:

'_symmetry_cell_setting' value 'Triclinic' changed to 'triclinic'
according to /home/saulius/struct/CIF-dictionaries/cif_core.dic
dictionary named 'cif_core.dic' version 2.4.2 from 2011-04-26.

Automatic conversion script
Id: cif_fix_values 1891 2012-01-12 08:04:46Z andrius 
;
_cod_original_cell_volume 3470.5(9)
_cod_original_formula_sum 'C64.50 H61.95 N4 O14.75 Zn2'
_cod_database_code 4509727

loop_
_symmetry_equiv_pos_as_xyz
'x, y, z'
'-x, -y, -z'

loop_
_atom_site_label
_atom_site_type_symbol
_atom_site_fract_x
_atom_site_fract_y
_atom_site_fract_z
_atom_site_U_iso_or_equiv
_atom_site_adp_type
_atom_site_occupancy
_atom_site_symmetry_multiplicity
_atom_site_calc_flag
_atom_site_refinement_flags
Zn1 Zn 1.86002(3) 0.76082(3) 0.299494(17) 0.01458(13) Uani 1 1 d .
Zn2 Zn 1.85366(3) 0.71572(3) 0.167222(17) 0.01420(13) Uani 1 1 d .
O3 O 1.8888(2) 0.9227(2) 0.28927(13) 0.0257(6) Uani 1 1 d .
C4 C 1.8815(3) 0.9434(3) 0.23563(18) 0.0214(8) Uani 1 1 d .
O5 O 1.8807(3) 0.8807(2) 0.18980(13) 0.0275(6) Uani 1 1 d .
O6 O 2.0222(2) 0.7863(2) 0.28874(13) 0.0268(6) Uani 1 1 d .
C7 C 2.0624(3) 0.7657(3) 0.24116(18) 0.0215(8) Uani 1 1 d .
O8 O 2.0185(2) 0.7532(3) 0.18854(13) 0.0311(7) Uani 1 1 d .
O9 O 1.8258(3) 0.5944(2) 0.28133(15) 0.0332(7) Uani 1 1 d .
C10 C 1.8271(3) 0.5333(3) 0.2347(2) 0.0261(9) Uani 1 1 d .
O11 O 1.8278(3) 0.5577(2) 0.18192(15) 0.0351(7) Uani 1 1 d .
O12 O 1.6979(2) 0.7265(2) 0.27369(13) 0.0270(6) Uani 1 1 d .
C13 C 1.6483(3) 0.7014(3) 0.22169(19) 0.0218(8) Uani 1 1 d .
O14 O 1.6887(2) 0.6819(2) 0.17374(13) 0.0262(6) Uani 1 1 d .
N15 N 1.8610(3) 0.7654(3) 0.39080(14) 0.0213(7) Uani 1 1 d .
C16 C 1.7765(4) 0.6905(4) 0.41539(18) 0.0297(9) Uani 1 1 d .
H16 H 1.7164 0.6366 0.3895 0.036 Uiso 1 1 calc R
C17 C 1.7726(4) 0.6879(4) 0.47715(19) 0.0346(10) Uani 1 1 d .
H17 H 1.7106 0.6346 0.4934 0.042 Uiso 1 1 calc R
C18 C 1.8618(4) 0.7655(3) 0.51430(17) 0.0270(9) Uani 1 1 d .
C19 C 1.9500(4) 0.8426(4) 0.48912(18) 0.0316(10) Uani 1 1 d .
H19 H 2.0122 0.8960 0.5139 0.038 Uiso 1 1 calc R
C20 C 1.9458(4) 0.8406(4) 0.42727(18) 0.0305(9) Uani 1 1 d .
H20 H 2.0055 0.8947 0.4100 0.037 Uiso 1 1 calc R
N21 N 1.8630(3) 0.7636(3) 0.57840(14) 0.0266(7) Uani 1 1 d .
C22 C 1.8518(3) 0.8535(3) 0.61374(17) 0.0243(8) Uani 1 1 d .
C23 C 1.8508(3) 0.8481(3) 0.67938(17) 0.0216(8) Uani 1 1 d .
C24 C 1.8448(3) 0.9353(3) 0.71671(18) 0.0248(8) Uani 1 1 d .
H24 H 1.8404 0.9978 0.7001 0.030 Uiso 1 1 calc R
C25 C 1.8452(3) 0.9327(3) 0.77953(18) 0.0247(8) Uani 1 1 d .
H25 H 1.8416 0.9936 0.8052 0.030 Uiso 1 1 calc R
C26 C 1.8507(3) 0.8414(3) 0.80374(17) 0.0229(8) Uani 1 1 d .
C27 C 1.8533(4) 0.8411(3) 0.86974(18) 0.0262(9) Uani 1 1 d .
N28 N 1.8572(3) 0.7442(3) 0.89097(14) 0.0244(7) Uani 1 1 d .
C29 C 1.8634(3) 0.6518(3) 0.85539(18) 0.0255(8) Uani 1 1 d .
C30 C 1.8626(3) 0.6566(3) 0.78937(17) 0.0236(8) Uani 1 1 d .
C31 C 1.8688(4) 0.5687(3) 0.75192(18) 0.0274(9) Uani 1 1 d .
H31 H 1.8714 0.5054 0.7683 0.033 Uiso 1 1 calc R
C32 C 1.8715(4) 0.5733(4) 0.68971(18) 0.0285(9) Uani 1 1 d .
H32 H 1.8777 0.5137 0.6640 0.034 Uiso 1 1 calc R
C33 C 1.8651(3) 0.6645(3) 0.66567(17) 0.0249(8) Uani 1 1 d .
C34 C 1.8701(4) 0.6686(3) 0.60017(18) 0.0278(9) Uani 1 1 d .
C35 C 1.8569(3) 0.7538(3) 0.70319(17) 0.0219(8) Uani 1 1 d .
C36 C 1.8559(3) 0.7503(3) 0.76599(17) 0.0210(8) Uani 1 1 d .
O37 O 1.8444(3) 0.9301(2) 0.59016(13) 0.0294(7) Uani 1 1 d .
O38 O 1.8525(3) 0.9178(3) 0.90464(13) 0.0369(8) Uani 1 1 d .
O39 O 1.8702(3) 0.5749(3) 0.87871(13) 0.0366(8) Uani 1 1 d .
O40 O 1.8826(3) 0.5974(3) 0.56575(14) 0.0391(8) Uani 1 1 d .
C41 C 2.1730(3) 0.7544(3) 0.24769(18) 0.0221(8) Uani 1 1 d .
C42 C 2.2302(4) 0.7760(4) 0.3051(2) 0.0358(11) Uani 1 1 d .
H42 H 2.1984 0.7970 0.3394 0.043 Uiso 1 1 calc R
C43 C 2.3316(4) 0.7666(5) 0.3117(2) 0.0388(11) Uani 1 1 d .
H43 H 2.3699 0.7820 0.3506 0.047 Uiso 1 1 calc R
C44 C 2.3799(3) 0.7344(3) 0.26109(18) 0.0237(8) Uani 1 1 d .
C45 C 2.4866(3) 0.7290(4) 0.26609(19) 0.0258(8) Uani 1 1 d .
H45 H 2.5278 0.7473 0.3043 0.031 Uiso 1 1 calc R
C46 C 2.5312(3) 0.6976(3) 0.21627(18) 0.0235(8) Uani 1 1 d .
C47 C 2.4692(4) 0.6676(4) 0.1593(2) 0.0367(11) Uani 1 1 d .
H47 H 2.4998 0.6447 0.1250 0.044 Uiso 1 1 calc R
C48 C 2.3663(4) 0.6715(5) 0.1536(2) 0.0395(12) Uani 1 1 d .
H48 H 2.3251 0.6501 0.1153 0.047 Uiso 1 1 calc R
C49 C 2.3189(3) 0.7072(3) 0.20400(18) 0.0238(8) Uani 1 1 d .
C50 C 2.2154(3) 0.7189(3) 0.19856(18) 0.0239(8) Uani 1 1 d .
H50 H 2.1747 0.7018 0.1603 0.029 Uiso 1 1 calc R
C51 C 1.8717(3) 1.0519(3) 0.22605(19) 0.0237(8) Uani 1 1 d .
C52 C 1.8620(3) 1.1207(3) 0.27313(19) 0.0241(8) Uani 1 1 d .
H52 H 1.8628 1.1006 0.3127 0.029 Uiso 1 1 calc R
C53 C 1.8508(3) 1.2223(3) 0.26448(18) 0.0241(8) Uani 1 1 d .
C54 C 1.8401(4) 1.2941(3) 0.3130(2) 0.0289(9) Uani 1 1 d .
H54 H 1.8396 1.2745 0.3528 0.035 Uiso 1 1 calc R
C55 C 1.8306(4) 1.3923(3) 0.3033(2) 0.0298(9) Uani 1 1 d .
H55 H 1.8238 1.4405 0.3363 0.036 Uiso 1 1 calc R
C56 C 1.8308(3) 1.4220(3) 0.2438(2) 0.0258(9) Uani 1 1 d .
C57 C 1.8402(3) 1.3529(3) 0.1964(2) 0.0268(9) Uani 1 1 d .
H57 H 1.8404 1.3738 0.1569 0.032 Uiso 1 1 calc R
C58 C 1.8496(3) 1.2506(3) 0.20463(18) 0.0245(8) Uani 1 1 d .
C59 C 1.8598(4) 1.1782(3) 0.15670(19) 0.0286(9) Uani 1 1 d .
H59 H 1.8590 1.1971 0.1168 0.034 Uiso 1 1 calc R
C60 C 1.8707(4) 1.0810(3) 0.16623(19) 0.0267(9) Uani 1 1 d .
H60 H 1.8776 1.0330 0.1332 0.032 Uiso 1 1 calc R
N61 N 1.8563(3) 0.7237(3) 0.07697(14) 0.0192(6) Uani 1 1 d .
C62 C 1.7709(4) 0.6544(4) 0.03894(19) 0.0332(10) Uani 1 1 d .
H62 H 1.7097 0.5993 0.0547 0.040 Uiso 1 1 calc R
C63 C 1.7674(4) 0.6591(4) -0.02211(19) 0.0360(11) Uani 1 1 d .
H63 H 1.7054 0.6084 -0.0481 0.043 Uiso 1 1 calc R
C64 C 1.8568(3) 0.7397(3) -0.04475(17) 0.0234(8) Uani 1 1 d .
C65 C 1.9449(4) 0.8118(4) -0.00646(18) 0.0278(9) Uani 1 1 d .
H65 H 2.0069 0.8675 -0.0213 0.033 Uiso 1 1 calc R
C66 C 1.9419(3) 0.8017(3) 0.05457(17) 0.0258(8) Uani 1 1 d .
H66 H 2.0027 0.8519 0.0815 0.031 Uiso 1 1 calc R
O100 O 1.3626(4) 0.4309(5) 0.4047(3) 0.0669(15) Uani 0.80 1 d PDU
H10A H 1.4008 0.4026 0.4229 0.100 Uiso 0.80 1 calc PR
C101 C 1.4342(6) 0.5226(6) 0.3783(3) 0.0552(18) Uani 0.80 1 d PDU
H10B H 1.4852 0.5795 0.4102 0.066 Uiso 0.80 1 calc PR
H10C H 1.3891 0.5569 0.3577 0.066 Uiso 0.80 1 calc PR
C102 C 1.5037(5) 0.4880(6) 0.3327(3) 0.0469(16) Uani 0.80 1 d PDU
H10D H 1.5627 0.5567 0.3216 0.056 Uiso 0.80 1 calc PR
H10E H 1.5419 0.4466 0.3529 0.056 Uiso 0.80 1 calc PR
C103 C 1.4407(5) 0.4164(6) 0.2750(3) 0.0452(15) Uani 0.80 1 d PDU
H10F H 1.3948 0.4526 0.2570 0.054 Uiso 0.80 1 calc PR
H10G H 1.3890 0.3429 0.2851 0.054 Uiso 0.80 1 calc PR
C104 C 1.5166(5) 0.3979(5) 0.2288(3) 0.0434(15) Uani 0.80 1 d PDU
H10H H 1.5534 0.3510 0.2443 0.052 Uiso 0.80 1 calc PR
H10I H 1.5761 0.4710 0.2237 0.052 Uiso 0.80 1 calc PR
C105 C 1.4553(6) 0.3419(7) 0.1674(3) 0.062(2) Uani 0.80 1 d PDU
H10J H 1.4008 0.2656 0.1716 0.074 Uiso 0.80 1 calc PR
H10K H 1.4129 0.3849 0.1533 0.074 Uiso 0.80 1 calc PR
C106 C 1.5345(9) 0.3342(11) 0.1208(5) 0.105(4) Uani 0.80 1 d PDU
H10L H 1.4916 0.2981 0.0822 0.157 Uiso 0.80 1 calc PR
H10M H 1.5754 0.2900 0.1340 0.157 Uiso 0.80 1 calc PR
H10N H 1.5879 0.4095 0.1160 0.157 Uiso 0.80 1 calc PR
O200 O 2.3046(5) 0.5977(6) 0.4932(3) 0.0698(18) Uani 0.70 1 d PDU
H20A H 2.3609 0.6584 0.4980 0.105 Uiso 0.70 1 calc PR
C201 C 2.2168(7) 0.6099(8) 0.5255(4) 0.060(2) Uani 0.70 1 d PDU
H20B H 2.2486 0.6560 0.5648 0.072 Uiso 0.70 1 calc PR
H20C H 2.1636 0.5355 0.5335 0.072 Uiso 0.70 1 calc PR
C202 C 2.1548(8) 0.6651(7) 0.4901(4) 0.067(2) Uani 0.70 1 d PDU
H20D H 2.0888 0.6635 0.5114 0.080 Uiso 0.70 1 calc PR
H20E H 2.1270 0.6204 0.4501 0.080 Uiso 0.70 1 calc PR
C203 C 2.2259(8) 0.7878(6) 0.4805(3) 0.058(2) Uani 0.70 1 d PDU
H20F H 2.2987 0.7930 0.4659 0.070 Uiso 0.70 1 calc PR
H20G H 2.1863 0.8116 0.4496 0.070 Uiso 0.70 1 calc PR
C204 C 2.2457(6) 0.8639(5) 0.5389(3) 0.0409(16) Uani 0.70 1 d PDU
H20H H 2.1730 0.8479 0.5564 0.049 Uiso 0.70 1 calc PR
H20I H 2.2942 0.8455 0.5674 0.049 Uiso 0.70 1 calc PR
C205 C 2.2986(7) 0.9864(5) 0.5337(3) 0.0483(18) Uani 0.70 1 d PDU
H20J H 2.2534 1.0039 0.5029 0.058 Uiso 0.70 1 calc PR
H20K H 2.3741 1.0037 0.5193 0.058 Uiso 0.70 1 calc PR
C206 C 2.3097(12) 1.0609(9) 0.5911(4) 0.091(3) Uani 0.70 1 d PDU
H20L H 2.3449 1.1393 0.5838 0.137 Uiso 0.70 1 calc PR
H20M H 2.3562 1.0460 0.6217 0.137 Uiso 0.70 1 calc PR
H20N H 2.2352 1.0462 0.6052 0.137 Uiso 0.70 1 calc PR
O300 O 2.5207(6) 0.6674(5) 0.5342(3) 0.0648(16) Uani 0.70 1 d PDU
H30A H 2.4535 0.6370 0.5201 0.097 Uiso 0.70 1 calc PR
C301 C 2.5473(8) 0.7817(6) 0.5543(4) 0.062(2) Uani 0.70 1 d PDU
H30B H 2.5008 0.8089 0.5295 0.074 Uiso 0.70 1 calc PR
H30C H 2.6268 0.8254 0.5483 0.074 Uiso 0.70 1 calc PR
C302 C 2.5283(10) 0.8021(8) 0.6197(4) 0.073(3) Uani 0.70 1 d PDU
H30D H 2.4485 0.7589 0.6252 0.088 Uiso 0.70 1 calc PR
H30E H 2.5735 0.7728 0.6441 0.088 Uiso 0.70 1 calc PR
C303 C 2.5568(12) 0.9205(9) 0.6431(6) 0.102(4) Uani 0.70 1 d PDU
H30F H 2.5451 0.9610 0.6101 0.123 Uiso 0.70 1 calc PR
H30G H 2.6368 0.9558 0.6582 0.123 Uiso 0.70 1 calc PR
C304 C 2.4839(15) 0.9295(18) 0.6941(7) 0.163(8) Uani 0.70 1 d PDU
H30H H 2.4667 0.9969 0.6929 0.196 Uiso 0.70 1 calc PR
H30I H 2.4124 0.8630 0.6897 0.196 Uiso 0.70 1 calc PR
C305 C 2.5465(15) 0.9370(17) 0.7520(7) 0.155(7) Uani 0.70 1 d PDU
H30J H 2.6217 0.9982 0.7548 0.186 Uiso 0.70 1 calc PR
H30K H 2.5554 0.8659 0.7559 0.186 Uiso 0.70 1 calc PR
C306 C 2.4761(13) 0.9607(12) 0.8014(7) 0.118(5) Uani 0.70 1 d PDU
H30L H 2.5120 0.9632 0.8411 0.177 Uiso 0.70 1 calc PR
H30M H 2.4008 0.9012 0.7968 0.177 Uiso 0.70 1 calc PR
H30N H 2.4707 1.0327 0.7979 0.177 Uiso 0.70 1 calc PR
O400 O 2.2114(8) 1.0130(9) -0.0179(5) 0.038(2) Uiso 0.30 1 d PD
H40E H 2.1966 1.0372 0.0155 0.057 Uiso 0.30 1 calc PR
C401 C 2.3152(8) 1.0923(9) -0.0347(6) 0.077(3) Uani 0.60 1 d PDU
H40A H 2.3466 1.1537 -0.0011 0.093 Uiso 0.60 1 calc PR
H40B H 2.2982 1.1250 -0.0699 0.093 Uiso 0.60 1 calc PR
C402 C 2.4049(11) 1.0493(12) -0.0501(6) 0.088(4) Uani 0.60 1 d PDU
H40C H 2.4628 1.1048 -0.0709 0.106 Uiso 0.60 1 calc PR
H40D H 2.3713 0.9790 -0.0780 0.106 Uiso 0.60 1 calc PR
C403 C 2.4594(12) 1.0278(12) 0.0056(6) 0.082(4) Uani 0.60 1 d PDU
H40I H 2.4996 1.1002 0.0310 0.099 Uiso 0.60 1 calc PR
H40J H 2.3995 0.9805 0.0289 0.099 Uiso 0.60 1 calc PR
O500 O 2.3205(15) 0.747(2) 0.9815(14) 0.138(7) Uani 0.25 1 d PDU
H50E H 2.3576 0.8162 0.9877 0.206 Uiso 0.25 1 calc PR
C501 C 2.2173(14) 0.7205(15) 1.0076(8) 0.094(5) Uani 0.50 1 d PDU
H50A H 2.1768 0.7621 0.9898 0.113 Uiso 0.50 1 calc PR
H50B H 2.2328 0.7472 1.0512 0.113 Uiso 0.50 1 calc PR
C502 C 2.1434(11) 0.6009(11) 0.9998(6) 0.069(4) Uani 0.50 1 d PDU
H50C H 2.1488 0.5725 0.9579 0.083 Uiso 0.50 1 calc PR
H50D H 2.1794 0.5652 1.0259 0.083 Uiso 0.50 1 calc PR
C503 C 2.0305(11) 0.5555(10) 1.0093(6) 0.059(3) Uani 0.50 1 d PU
H50I H 2.0238 0.5688 1.0530 0.071 Uiso 0.50 1 calc PR
H50J H 1.9942 0.5985 0.9891 0.071 Uiso 0.50 1 calc PR

loop_
_atom_site_aniso_label
_atom_site_aniso_U_11
_atom_site_aniso_U_22
_atom_site_aniso_U_33
_atom_site_aniso_U_23
_atom_site_aniso_U_13
_atom_site_aniso_U_12
Zn1 0.0170(2) 0.0211(2) 0.0104(2) 0.00361(15) 0.00256(15) 0.01217(17)
Zn2 0.0172(2) 0.0201(2) 0.0107(2) 0.00413(15) 0.00296(15) 0.01240(17)
O3 0.0322(15) 0.0218(13) 0.0298(16) 0.0076(11) 0.0061(12) 0.0164(12)
C4 0.0186(18) 0.0188(17) 0.028(2) 0.0025(15) 0.0019(15) 0.0088(14)
O5 0.0366(16) 0.0205(13) 0.0300(16) 0.0032(12) 0.0007(13) 0.0163(12)
O6 0.0215(14) 0.0371(16) 0.0289(16) 0.0058(12) 0.0055(12) 0.0187(12)
C7 0.0163(18) 0.0210(18) 0.029(2) 0.0038(15) 0.0026(15) 0.0096(15)
O8 0.0217(14) 0.0497(18) 0.0278(16) 0.0003(13) -0.0009(12) 0.0215(14)
O9 0.0400(18) 0.0217(14) 0.0424(19) 0.0038(13) -0.0039(14) 0.0176(13)
C10 0.0210(19) 0.0203(18) 0.041(3) 0.0112(18) 0.0042(17) 0.0108(15)
O11 0.0464(19) 0.0284(15) 0.0440(19) 0.0171(14) 0.0153(15) 0.0253(14)
O12 0.0177(13) 0.0368(16) 0.0297(16) 0.0024(12) 0.0005(11) 0.0146(12)
C13 0.0162(18) 0.0210(18) 0.032(2) 0.0049(15) 0.0043(16) 0.0102(15)
O14 0.0188(13) 0.0372(16) 0.0286(15) 0.0074(12) 0.0064(11) 0.0162(12)
N15 0.0227(16) 0.0278(17) 0.0151(15) 0.0060(13) 0.0035(12) 0.0107(14)
C16 0.026(2) 0.039(2) 0.0150(19) 0.0036(17) 0.0025(16) 0.0020(18)
C17 0.032(2) 0.040(2) 0.018(2) 0.0062(18) 0.0035(17) -0.0019(19)
C18 0.035(2) 0.031(2) 0.0114(18) 0.0026(15) 0.0007(16) 0.0091(18)
C19 0.030(2) 0.036(2) 0.017(2) 0.0041(17) -0.0007(16) -0.0007(18)
C20 0.029(2) 0.037(2) 0.017(2) 0.0078(17) 0.0030(16) 0.0018(18)
N21 0.0359(19) 0.0283(17) 0.0107(15) 0.0031(13) 0.0025(14) 0.0070(15)
C22 0.024(2) 0.028(2) 0.0149(18) 0.0039(15) 0.0019(15) 0.0034(16)
C23 0.0217(19) 0.0254(19) 0.0139(18) 0.0039(15) 0.0019(14) 0.0046(15)
C24 0.026(2) 0.029(2) 0.0187(19) 0.0079(16) 0.0012(15) 0.0092(16)
C25 0.030(2) 0.0260(19) 0.0172(19) 0.0035(15) 0.0021(16) 0.0105(17)
C26 0.0250(19) 0.028(2) 0.0150(18) 0.0049(15) 0.0026(15) 0.0092(16)
C27 0.032(2) 0.030(2) 0.0158(19) 0.0035(16) 0.0033(16) 0.0115(17)
N28 0.0314(18) 0.0299(17) 0.0111(15) 0.0057(13) 0.0031(13) 0.0102(15)
C29 0.029(2) 0.029(2) 0.0161(19) 0.0047(16) 0.0015(16) 0.0087(17)
C30 0.027(2) 0.027(2) 0.0152(19) 0.0067(15) 0.0022(15) 0.0072(16)
C31 0.036(2) 0.0247(19) 0.020(2) 0.0039(16) 0.0027(17) 0.0097(17)
C32 0.038(2) 0.030(2) 0.018(2) 0.0026(16) 0.0014(17) 0.0126(18)
C33 0.028(2) 0.026(2) 0.0154(19) 0.0034(15) 0.0024(15) 0.0055(16)
C34 0.035(2) 0.029(2) 0.017(2) 0.0030(16) 0.0021(16) 0.0099(18)
C35 0.0219(19) 0.0263(19) 0.0142(18) 0.0037(15) 0.0016(14) 0.0057(15)
C36 0.0212(18) 0.0246(19) 0.0155(18) 0.0059(14) 0.0025(14) 0.0062(15)
O37 0.0375(17) 0.0320(15) 0.0192(14) 0.0108(12) 0.0023(12) 0.0122(13)
O38 0.061(2) 0.0384(17) 0.0169(15) 0.0043(13) 0.0071(14) 0.0252(16)
O39 0.063(2) 0.0347(17) 0.0178(15) 0.0088(12) 0.0018(14) 0.0236(16)
O40 0.062(2) 0.0397(18) 0.0186(15) 0.0026(13) 0.0051(14) 0.0234(17)
C41 0.0162(18) 0.0255(19) 0.027(2) 0.0035(16) 0.0033(15) 0.0111(15)
C42 0.028(2) 0.065(3) 0.024(2) 0.000(2) 0.0030(17) 0.030(2)
C43 0.031(2) 0.073(3) 0.024(2) 0.001(2) 0.0004(18) 0.034(2)
C44 0.0201(19) 0.033(2) 0.022(2) 0.0048(16) 0.0028(15) 0.0155(16)
C45 0.0213(19) 0.037(2) 0.024(2) 0.0037(17) 0.0010(16) 0.0167(17)
C46 0.0166(18) 0.031(2) 0.027(2) 0.0031(16) 0.0026(15) 0.0145(16)
C47 0.030(2) 0.062(3) 0.026(2) -0.008(2) -0.0005(18) 0.030(2)
C48 0.030(2) 0.070(3) 0.025(2) -0.012(2) -0.0046(18) 0.031(2)
C49 0.0194(19) 0.032(2) 0.024(2) -0.0004(16) 0.0012(15) 0.0147(16)
C50 0.0179(18) 0.033(2) 0.023(2) 0.0010(16) -0.0011(15) 0.0136(16)
C51 0.0233(19) 0.0225(19) 0.029(2) 0.0041(16) 0.0026(16) 0.0125(16)
C52 0.029(2) 0.0213(18) 0.026(2) 0.0074(16) 0.0030(16) 0.0123(16)
C53 0.027(2) 0.0239(19) 0.024(2) 0.0084(16) 0.0033(16) 0.0115(16)
C54 0.040(2) 0.026(2) 0.027(2) 0.0076(17) 0.0071(18) 0.0176(18)
C55 0.036(2) 0.026(2) 0.032(2) 0.0070(17) 0.0063(18) 0.0165(18)
C56 0.024(2) 0.0186(18) 0.038(2) 0.0085(16) 0.0020(17) 0.0107(16)
C57 0.030(2) 0.0246(19) 0.031(2) 0.0113(17) 0.0041(17) 0.0140(17)
C58 0.027(2) 0.0245(19) 0.025(2) 0.0068(16) 0.0026(16) 0.0126(16)
C59 0.040(2) 0.027(2) 0.022(2) 0.0073(16) 0.0019(18) 0.0153(18)
C60 0.033(2) 0.026(2) 0.025(2) 0.0015(16) -0.0005(17) 0.0161(17)
N61 0.0213(16) 0.0254(16) 0.0130(15) 0.0037(12) 0.0028(12) 0.0111(13)
C62 0.026(2) 0.041(2) 0.018(2) 0.0055(18) 0.0028(16) -0.0020(18)
C63 0.029(2) 0.046(3) 0.019(2) 0.0056(19) -0.0019(17) 0.000(2)
C64 0.028(2) 0.030(2) 0.0132(18) 0.0046(15) 0.0037(15) 0.0121(17)
C65 0.027(2) 0.033(2) 0.0175(19) 0.0064(16) 0.0047(16) 0.0051(17)
C66 0.025(2) 0.032(2) 0.0156(19) 0.0029(16) 0.0005(15) 0.0049(17)
O100 0.055(3) 0.084(4) 0.061(3) 0.026(3) 0.006(3) 0.021(3)
C101 0.046(3) 0.063(4) 0.050(3) 0.011(3) 0.003(3) 0.013(3)
C102 0.036(3) 0.056(3) 0.042(3) 0.012(3) 0.000(2) 0.009(2)
C103 0.034(3) 0.050(3) 0.042(3) 0.010(3) -0.001(2) 0.005(2)
C104 0.035(3) 0.038(3) 0.049(3) 0.007(2) -0.003(2) 0.005(2)
C105 0.053(3) 0.064(4) 0.059(4) -0.005(3) 0.004(3) 0.017(3)
C106 0.102(7) 0.112(7) 0.087(6) -0.019(6) -0.004(6) 0.035(6)
O200 0.059(4) 0.070(4) 0.074(4) -0.007(3) 0.013(3) 0.021(3)
C201 0.060(4) 0.062(4) 0.052(4) -0.004(3) 0.010(3) 0.021(3)
C202 0.067(4) 0.065(4) 0.066(4) -0.001(3) 0.001(3) 0.027(3)
C203 0.062(4) 0.064(4) 0.052(4) -0.005(3) -0.008(3) 0.033(3)
C204 0.049(3) 0.047(3) 0.035(3) 0.011(3) 0.013(3) 0.026(3)
C205 0.062(4) 0.046(3) 0.040(3) 0.008(3) -0.004(3) 0.025(3)
C206 0.156(8) 0.075(6) 0.070(6) -0.002(5) -0.021(6) 0.081(6)
O300 0.066(4) 0.075(4) 0.057(4) 0.008(3) 0.001(3) 0.031(3)
C301 0.058(4) 0.058(4) 0.068(4) 0.012(3) 0.002(3) 0.020(3)
C302 0.076(5) 0.067(4) 0.076(5) 0.014(4) 0.007(4) 0.024(4)
C303 0.108(6) 0.096(6) 0.099(6) 0.009(4) 0.016(4) 0.036(4)
C304 0.161(9) 0.158(9) 0.168(9) 0.022(5) 0.003(5) 0.060(5)
C305 0.155(8) 0.148(8) 0.162(8) 0.024(5) 0.005(5) 0.060(5)
C306 0.129(9) 0.106(8) 0.097(8) 0.013(6) 0.036(7) 0.019(6)
C401 0.078(5) 0.082(5) 0.076(5) -0.010(4) -0.003(4) 0.040(4)
C402 0.088(6) 0.087(5) 0.089(6) 0.003(4) -0.001(4) 0.036(4)
C403 0.084(5) 0.082(5) 0.083(5) -0.002(4) 0.001(4) 0.039(4)
O500 0.090 0.161(12) 0.159(12) 0.013(9) 0.002(9) 0.049(8)
C501 0.100(7) 0.097(6) 0.090(6) 0.029(5) -0.009(4) 0.040(5)
C502 0.083(5) 0.067(5) 0.062(5) 0.014(4) -0.010(4) 0.035(4)
C503 0.073(5) 0.057(4) 0.055(5) 0.011(4) -0.020(4) 0.037(4)

loop_
_atom_type_symbol
_atom_type_description
_atom_type_scat_dispersion_real
_atom_type_scat_dispersion_imag
_atom_type_scat_source
C C 0.0033 0.0016 'International Tables Vol C Tables 4.2.6.8 and 6.1.1.4'
H H 0.0000 0.0000 'International Tables Vol C Tables 4.2.6.8 and 6.1.1.4'
N N 0.0061 0.0033 'International Tables Vol C Tables 4.2.6.8 and 6.1.1.4'
O O 0.0106 0.0060 'International Tables Vol C Tables 4.2.6.8 and 6.1.1.4'
Zn Zn 0.2839 1.4301 'International Tables Vol C Tables 4.2.6.8 and 6.1.1.4'

loop_
_geom_angle_atom_site_label_1
_geom_angle_atom_site_label_2
_geom_angle_atom_site_label_3
_geom_angle
O12 Zn1 O6 156.79(12)
O12 Zn1 N15 103.15(13)
O6 Zn1 N15 99.92(12)
O12 Zn1 O9 88.34(12)
O6 Zn1 O9 86.53(12)
N15 Zn1 O9 96.40(13)
O12 Zn1 O3 86.11(12)
O6 Zn1 O3 91.95(12)
N15 Zn1 O3 101.33(12)
O9 Zn1 O3 162.19(13)
O12 Zn1 Zn2 77.74(9)
O6 Zn1 Zn2 79.08(8)
N15 Zn1 Zn2 170.63(9)
O9 Zn1 Zn2 74.26(9)
O3 Zn1 Zn2 88.02(8)
O11 Zn2 O14 90.19(12)
O11 Zn2 O8 86.39(13)
O14 Zn2 O8 162.40(12)
O11 Zn2 N61 108.40(13)
O14 Zn2 N61 97.86(12)
O8 Zn2 N61 99.60(13)
O11 Zn2 O5 156.52(13)
O14 Zn2 O5 86.75(12)
O8 Zn2 O5 89.54(12)
N61 Zn2 O5 95.08(12)
O11 Zn2 Zn1 85.18(10)
O14 Zn2 Zn1 81.93(8)
O8 Zn2 Zn1 80.59(9)
N61 Zn2 Zn1 166.42(9)
O5 Zn2 Zn1 71.35(8)
C4 O3 Zn1 115.9(2)
O5 C4 O3 125.2(3)
O5 C4 C51 117.0(3)
O3 C4 C51 117.8(3)
C4 O5 Zn2 137.8(3)
C7 O6 Zn1 127.0(3)
O6 C7 O8 126.0(4)
O6 C7 C41 116.9(3)
O8 C7 C41 117.2(4)
C7 O8 Zn2 124.8(3)
C10 O9 Zn1 133.3(3)
O9 C10 O11 125.8(4)
C10 O11 Zn2 120.1(3)
C13 O12 Zn1 129.7(3)
O14 C13 O12 126.0(3)
C13 O14 Zn2 123.8(3)
C20 N15 C16 118.5(3)
C20 N15 Zn1 121.6(3)
C16 N15 Zn1 119.9(3)
N15 C16 C17 122.9(4)
N15 C16 H16 118.5
C17 C16 H16 118.5
C18 C17 C16 117.9(4)
C18 C17 H17 121.1
C16 C17 H17 121.1
C19 C18 C17 119.5(4)
C19 C18 N21 120.7(4)
C17 C18 N21 119.8(4)
C20 C19 C18 118.7(4)
C20 C19 H19 120.6
C18 C19 H19 120.6
N15 C20 C19 122.5(4)
N15 C20 H20 118.8
C19 C20 H20 118.8
C22 N21 C34 125.6(3)
C22 N21 C18 117.6(3)
C34 N21 C18 116.8(3)
O37 C22 N21 120.1(4)
O37 C22 C23 123.6(4)
N21 C22 C23 116.3(3)
C24 C23 C35 120.7(3)
C24 C23 C22 119.3(4)
C35 C23 C22 120.0(4)
C23 C24 C25 120.4(4)
C23 C24 H24 119.8
C25 C24 H24 119.8
C26 C25 C24 119.9(4)
C26 C25 H25 120.0
C24 C25 H25 120.0
C25 C26 C36 120.6(4)
C25 C26 C27 119.2(4)
C36 C26 C27 120.2(3)
O38 C27 N28 120.6(4)
O38 C27 C26 123.5(4)
N28 C27 C26 115.9(3)
C29 N28 C27 126.1(3)
O39 C29 N28 120.3(4)
O39 C29 C30 123.5(4)
N28 C29 C30 116.2(3)
C31 C30 C36 121.1(4)
C31 C30 C29 119.1(4)
C36 C30 C29 119.7(4)
C30 C31 C32 119.9(4)
C30 C31 H31 120.0
C32 C31 H31 120.0
C33 C32 C31 120.0(4)
C33 C32 H32 120.0
C31 C32 H32 120.0
C32 C33 C35 120.7(4)
C32 C33 C34 119.1(4)
C35 C33 C34 120.2(4)
O40 C34 N21 120.0(4)
O40 C34 C33 123.6(4)
N21 C34 C33 116.4(4)
C33 C35 C36 119.5(4)
C33 C35 C23 121.4(3)
C36 C35 C23 119.1(4)
C30 C36 C35 118.8(4)
C30 C36 C26 121.9(3)
C35 C36 C26 119.3(4)
C50 C41 C42 120.3(4)
C50 C41 C7 120.1(4)
C42 C41 C7 119.6(4)
C43 C42 C41 120.2(4)
C43 C42 H42 119.9
C41 C42 H42 119.9
C42 C43 C44 120.7(4)
C42 C43 H43 119.7
C44 C43 H43 119.7
C45 C44 C49 119.5(4)
C45 C44 C43 121.9(4)
C49 C44 C43 118.6(4)
C46 C45 C44 120.6(4)
C46 C45 H45 119.7
C44 C45 H45 119.7
C45 C46 C47 120.1(4)
C48 C47 C46 120.2(4)
C48 C47 H47 119.9
C46 C47 H47 119.9
C47 C48 C49 121.2(4)
C47 C48 H48 119.4
C49 C48 H48 119.4
C50 C49 C44 119.3(4)
C50 C49 C48 122.3(4)
C44 C49 C48 118.4(4)
C41 C50 C49 120.8(4)
C41 C50 H50 119.6
C49 C50 H50 119.6
C52 C51 C60 120.0(4)
C52 C51 C4 120.9(4)
C60 C51 C4 119.1(4)
C51 C52 C53 121.4(4)
C51 C52 H52 119.3
C53 C52 H52 119.3
C54 C53 C52 121.8(4)
C54 C53 C58 119.9(4)
C52 C53 C58 118.3(4)
C55 C54 C53 120.5(4)
C55 C54 H54 119.8
C53 C54 H54 119.8
C54 C55 C56 120.1(4)
C54 C55 H55 120.0
C56 C55 H55 120.0
C57 C56 C55 120.1(4)
C56 C57 C58 121.5(4)
C56 C57 H57 119.3
C58 C57 H57 119.3
C59 C58 C57 122.6(4)
C59 C58 C53 119.4(4)
C57 C58 C53 118.0(4)
C60 C59 C58 121.2(4)
C60 C59 H59 119.4
C58 C59 H59 119.4
C59 C60 C51 119.8(4)
C59 C60 H60 120.1
C51 C60 H60 120.1
C62 N61 C66 118.4(3)
C62 N61 Zn2 120.9(3)
C66 N61 Zn2 120.7(3)
N61 C62 C63 122.9(4)
N61 C62 H62 118.6
C63 C62 H62 118.6
C62 C63 C64 118.2(4)
C62 C63 H63 120.9
C64 C63 H63 120.9
C65 C64 C63 119.8(4)
C64 C65 C66 118.5(4)
C64 C65 H65 120.8
C66 C65 H65 120.8
N61 C66 C65 122.3(4)
N61 C66 H66 118.9
C65 C66 H66 118.9
C101 O100 H10A 109.5
O100 C101 C102 111.6(6)
O100 C101 H10B 109.3
C102 C101 H10B 109.3
O100 C101 H10C 109.3
C102 C101 H10C 109.3
H10B C101 H10C 108.0
C103 C102 C101 116.6(5)
C103 C102 H10D 108.1
C101 C102 H10D 108.1
C103 C102 H10E 108.1
C101 C102 H10E 108.1
H10D C102 H10E 107.3
C102 C103 C104 113.6(5)
C102 C103 H10F 108.9
C104 C103 H10F 108.9
C102 C103 H10G 108.9
C104 C103 H10G 108.9
H10F C103 H10G 107.7
C103 C104 C105 113.6(5)
C103 C104 H10H 108.8
C105 C104 H10H 108.8
C103 C104 H10I 108.8
C105 C104 H10I 108.8
H10H C104 H10I 107.7
C106 C105 C104 112.4(7)
C106 C105 H10J 109.1
C104 C105 H10J 109.1
C106 C105 H10K 109.1
C104 C105 H10K 109.1
H10J C105 H10K 107.9
C105 C106 H10L 109.5
C105 C106 H10M 109.5
H10L C106 H10M 109.5
C105 C106 H10N 109.5
H10L C106 H10N 109.5
H10M C106 H10N 109.5
C201 O200 H20A 109.5
O200 C201 C202 110.9(7)
O200 C201 H20B 109.5
C202 C201 H20B 109.5
O200 C201 H20C 109.5
C202 C201 H20C 109.5
H20B C201 H20C 108.0
C201 C202 C203 114.7(7)
C201 C202 H20D 108.6
C203 C202 H20D 108.6
C201 C202 H20E 108.6
C203 C202 H20E 108.6
H20D C202 H20E 107.6
C204 C203 C202 110.2(7)
C204 C203 H20F 109.6
C202 C203 H20F 109.6
C204 C203 H20G 109.6
C202 C203 H20G 109.6
H20F C203 H20G 108.1
C205 C204 C203 115.3(6)
C205 C204 H20H 108.5
C203 C204 H20H 108.5
C205 C204 H20I 108.5
C203 C204 H20I 108.5
H20H C204 H20I 107.5
C204 C205 C206 114.7(7)
C204 C205 H20J 108.6
C206 C205 H20J 108.6
C204 C205 H20K 108.6
C206 C205 H20K 108.6
H20J C205 H20K 107.6
C205 C206 H20L 109.5
C205 C206 H20M 109.5
H20L C206 H20M 109.5
C205 C206 H20N 109.5
H20L C206 H20N 109.5
H20M C206 H20N 109.5
C301 O300 H30A 109.5
O300 C301 C302 112.9(7)
O300 C301 H30B 109.0
C302 C301 H30B 109.0
O300 C301 H30C 109.0
C302 C301 H30C 109.0
H30B C301 H30C 107.8
C303 C302 C301 115.0(9)
C303 C302 H30D 108.5
C301 C302 H30D 108.5
C303 C302 H30E 108.5
C301 C302 H30E 108.5
H30D C302 H30E 107.5
C302 C303 C304 110.6(12)
C302 C303 H30F 109.5
C304 C303 H30F 109.5
C302 C303 H30G 109.5
C304 C303 H30G 109.5
H30F C303 H30G 108.1
C305 C304 C303 108.1(13)
C305 C304 H30H 110.1
C303 C304 H30H 110.1
C305 C304 H30I 110.1
C303 C304 H30I 110.1
H30H C304 H30I 108.4
C304 C305 C306 105.7(13)
C304 C305 H30J 110.6
C306 C305 H30J 110.6
C304 C305 H30K 110.6
C306 C305 H30K 110.6
H30J C305 H30K 108.7
C305 C306 H30L 109.5
C305 C306 H30M 109.5
H30L C306 H30M 109.5
C305 C306 H30N 109.5
H30L C306 H30N 109.5
H30M C306 H30N 109.5
C401 O400 H40E 109.5
O400 C401 C402 117.1(11)
O400 C401 H40A 108.0
C402 C401 H40A 108.0
O400 C401 H40B 108.0
C402 C401 H40B 108.0
H40A C401 H40B 107.3
C401 C402 C403 111.8(11)
C401 C402 H40C 109.3
C403 C402 H40C 109.3
C401 C402 H40D 109.3
C403 C402 H40D 109.3
H40C C402 H40D 107.9
C402 C403 H40I 108.3
C402 C403 H40J 108.3
H40I C403 H40J 107.4
C501 O500 H50E 109.5
O500 C501 C502 115.2(14)
O500 C501 H50A 108.5
C502 C501 H50A 108.5
O500 C501 H50B 108.5
C502 C501 H50B 108.5
H50A C501 H50B 107.5
C503 C502 C501 126.5(13)
C503 C502 H50C 105.7
C501 C502 H50C 105.7
C503 C502 H50D 105.7
C501 C502 H50D 105.7
H50C C502 H50D 106.1
C502 C503 H50I 107.5
C502 C503 H50J 107.5
H50I C503 H50J 107.0

loop_
_geom_bond_atom_site_label_1
_geom_bond_atom_site_label_2
_geom_bond_distance
Zn1 O12 2.023(3)
Zn1 O6 2.027(3)
Zn1 N15 2.038(3)
Zn1 O9 2.038(3)
Zn1 O3 2.039(3)
Zn1 Zn2 2.9517(7)
Zn2 O11 2.022(3)
Zn2 O14 2.026(3)
Zn2 O8 2.029(3)
Zn2 N61 2.034(3)
Zn2 O5 2.051(3)
O3 C4 1.265(5)
C4 O5 1.244(5)
C4 C51 1.505(5)
O6 C7 1.252(5)
C7 O8 1.258(5)
C7 C41 1.501(5)
O9 C10 1.253(5)
C10 O11 1.254(5)
O12 C13 1.259(5)
C13 O14 1.257(5)
N15 C20 1.336(5)
N15 C16 1.337(5)
C16 C17 1.388(6)
C16 H16 0.9500
C17 C18 1.385(6)
C17 H17 0.9500
C18 C19 1.383(6)
C18 N21 1.437(5)
C19 C20 1.381(6)
C19 H19 0.9500
C20 H20 0.9500
N21 C22 1.406(5)
N21 C34 1.413(5)
C22 O37 1.210(5)
C22 C23 1.478(5)
C23 C24 1.373(6)
C23 C35 1.418(5)
C24 C25 1.410(5)
C24 H24 0.9500
C25 C26 1.383(5)
C25 H25 0.9500
C26 C36 1.414(6)
C26 C27 1.477(5)
C27 O38 1.211(5)
C27 N28 1.413(5)
N28 C29 1.408(5)
C29 O39 1.208(5)
C29 C30 1.485(5)
C30 C31 1.381(6)
C30 C36 1.410(5)
C31 C32 1.401(6)
C31 H31 0.9500
C32 C33 1.385(6)
C32 H32 0.9500
C33 C35 1.407(6)
C33 C34 1.475(5)
C34 O40 1.210(5)
C35 C36 1.411(5)
C41 C50 1.365(6)
C41 C42 1.407(6)
C42 C43 1.373(6)
C42 H42 0.9500
C43 C44 1.418(6)
C43 H43 0.9500
C44 C45 1.415(5)
C44 C49 1.416(6)
C45 C46 1.372(6)
C45 H45 0.9500
C46 C47 1.418(6)
C47 C48 1.359(6)
C47 H47 0.9500
C48 C49 1.424(6)
C48 H48 0.9500
C49 C50 1.412(5)
C50 H50 0.9500
C51 C52 1.357(6)
C51 C60 1.429(6)
C52 C53 1.420(5)
C52 H52 0.9500
C53 C54 1.409(6)
C53 C58 1.426(6)
C54 C55 1.372(6)
C54 H54 0.9500
C55 C56 1.423(6)
C55 H55 0.9500
C56 C57 1.363(6)
C57 C58 1.418(5)
C57 H57 0.9500
C58 C59 1.401(6)
C59 C60 1.367(6)
C59 H59 0.9500
C60 H60 0.9500
N61 C62 1.333(5)
N61 C66 1.339(5)
C62 C63 1.374(6)
C62 H62 0.9500
C63 C64 1.384(6)
C63 H63 0.9500
C64 C65 1.367(6)
C65 C66 1.386(5)
C65 H65 0.9500
C66 H66 0.9500
O100 C101 1.404(7)
O100 H10A 0.8400
C101 C102 1.532(7)
C101 H10B 0.9900
C101 H10C 0.9900
C102 C103 1.517(7)
C102 H10D 0.9900
C102 H10E 0.9900
C103 C104 1.519(7)
C103 H10F 0.9900
C103 H10G 0.9900
C104 C105 1.526(7)
C104 H10H 0.9900
C104 H10I 0.9900
C105 C106 1.512(8)
C105 H10J 0.9900
C105 H10K 0.9900
C106 H10L 0.9800
C106 H10M 0.9800
C106 H10N 0.9800
O200 C201 1.422(7)
O200 H20A 0.8400
C201 C202 1.521(8)
C201 H20B 0.9900
C201 H20C 0.9900
C202 C203 1.551(8)
C202 H20D 0.9900
C202 H20E 0.9900
C203 C204 1.510(8)
C203 H20F 0.9900
C203 H20G 0.9900
C204 C205 1.497(7)
C204 H20H 0.9900
C204 H20I 0.9900
C205 C206 1.498(8)
C205 H20J 0.9900
C205 H20K 0.9900
C206 H20L 0.9800
C206 H20M 0.9800
C206 H20N 0.9800
O300 C301 1.417(7)
O300 H30A 0.8400
C301 C302 1.506(8)
C301 H30B 0.9900
C301 H30C 0.9900
C302 C303 1.478(9)
C302 H30D 0.9900
C302 H30E 0.9900
C303 C304 1.532(10)
C303 H30F 0.9900
C303 H30G 0.9900
C304 C305 1.478(10)
C304 H30H 0.9900
C304 H30I 0.9900
C305 C306 1.541(10)
C305 H30J 0.9900
C305 H30K 0.9900
C306 H30L 0.9800
C306 H30M 0.9800
C306 H30N 0.9800
O400 C401 1.437(9)
O400 H40E 0.8400
C401 C402 1.510(9)
C401 H40A 0.9900
C401 H40B 0.9900
C402 C403 1.515(9)
C402 H40C 0.9900
C402 H40D 0.9900
C403 H40I 0.9900
C403 H40J 0.9900
O500 C501 1.412(10)
O500 H50E 0.8400
C501 C502 1.47(2)
C501 H50A 0.9900
C501 H50B 0.9900
C502 C503 1.385(18)
C502 H50C 0.9900
C502 H50D 0.9900
C503 H50I 0.9900
C503 H50J 0.9900

loop_
_geom_hbond_atom_site_label_D
_geom_hbond_atom_site_label_H
_geom_hbond_atom_site_label_A
_geom_hbond_distance_DH
_geom_hbond_distance_HA
_geom_hbond_distance_DA
_geom_hbond_angle_DHA
_geom_hbond_site_symmetry_A
O100 H10A O300 0.84 1.90 2.742(8) 176.5 2_966
O300 H30A O200 0.84 1.86 2.687(9) 168.7 .
O400 H40E O38 0.84 2.03 2.863(12) 174.6 2_976

loop_
_geom_torsion_atom_site_label_1
_geom_torsion_atom_site_label_2
_geom_torsion_atom_site_label_3
_geom_torsion_atom_site_label_4
_geom_torsion
O12 Zn1 Zn2 O11 -94.40(13)
O6 Zn1 Zn2 O11 86.79(13)
N15 Zn1 Zn2 O11 2.1(6)
O9 Zn1 Zn2 O11 -2.66(13)
O3 Zn1 Zn2 O11 179.16(12)
O12 Zn1 Zn2 O14 -3.52(12)
O6 Zn1 Zn2 O14 177.66(11)
N15 Zn1 Zn2 O14 92.9(6)
O9 Zn1 Zn2 O14 88.22(12)
O3 Zn1 Zn2 O14 -89.97(12)
O12 Zn1 Zn2 O8 178.47(12)
O6 Zn1 Zn2 O8 -0.34(12)
N15 Zn1 Zn2 O8 -85.1(6)
O9 Zn1 Zn2 O8 -89.79(13)
O3 Zn1 Zn2 O8 92.03(12)
O12 Zn1 Zn2 N61 86.6(4)
O6 Zn1 Zn2 N61 -92.3(4)
N15 Zn1 Zn2 N61 -177.0(7)
O9 Zn1 Zn2 N61 178.3(4)
O3 Zn1 Zn2 N61 0.1(4)
O12 Zn1 Zn2 O5 85.75(12)
O6 Zn1 Zn2 O5 -93.06(12)
N15 Zn1 Zn2 O5 -177.8(6)
O9 Zn1 Zn2 O5 177.49(12)
O3 Zn1 Zn2 O5 -0.69(12)
O12 Zn1 O3 C4 -70.4(3)
O6 Zn1 O3 C4 86.4(3)
N15 Zn1 O3 C4 -173.1(3)
O9 Zn1 O3 C4 1.7(6)
Zn2 Zn1 O3 C4 7.4(3)
Zn1 O3 C4 O5 -15.1(5)
Zn1 O3 C4 C51 164.2(3)
O3 C4 O5 Zn2 17.6(7)
C51 C4 O5 Zn2 -161.7(3)
O11 Zn2 O5 C4 -8.4(6)
O14 Zn2 O5 C4 74.6(4)
O8 Zn2 O5 C4 -88.2(4)
N61 Zn2 O5 C4 172.2(4)
Zn1 Zn2 O5 C4 -8.0(4)
O12 Zn1 O6 C7 -11.7(5)
N15 Zn1 O6 C7 161.8(3)
O9 Zn1 O6 C7 65.9(3)
O3 Zn1 O6 C7 -96.4(3)
Zn2 Zn1 O6 C7 -8.8(3)
Zn1 O6 C7 O8 19.9(6)
Zn1 O6 C7 C41 -159.9(3)
O6 C7 O8 Zn2 -20.0(6)
C41 C7 O8 Zn2 159.8(3)
O11 Zn2 O8 C7 -76.4(3)
O14 Zn2 O8 C7 2.8(6)
N61 Zn2 O8 C7 175.6(3)
O5 Zn2 O8 C7 80.5(3)
Zn1 Zn2 O8 C7 9.3(3)
O12 Zn1 O9 C10 88.1(4)
O6 Zn1 O9 C10 -69.2(4)
N15 Zn1 O9 C10 -168.8(4)
O3 Zn1 O9 C10 16.3(7)
Zn2 Zn1 O9 C10 10.4(4)
Zn1 O9 C10 O11 -16.7(7)
O9 C10 O11 Zn2 10.5(6)
O14 Zn2 O11 C10 -84.3(3)
O8 Zn2 O11 C10 78.4(3)
N61 Zn2 O11 C10 177.3(3)
O5 Zn2 O11 C10 -2.1(5)
Zn1 Zn2 O11 C10 -2.4(3)
O6 Zn1 O12 C13 2.8(5)
N15 Zn1 O12 C13 -170.6(3)
O9 Zn1 O12 C13 -74.4(3)
O3 Zn1 O12 C13 88.7(3)
Zn2 Zn1 O12 C13 -0.2(3)
Zn1 O12 C13 O14 7.3(6)
O12 C13 O14 Zn2 -12.4(5)
O11 Zn2 O14 C13 93.9(3)
O8 Zn2 O14 C13 15.3(6)
N61 Zn2 O14 C13 -157.5(3)
O5 Zn2 O14 C13 -62.8(3)
Zn1 Zn2 O14 C13 8.8(3)
O12 Zn1 N15 C20 -140.9(3)
O6 Zn1 N15 C20 41.7(4)
O9 Zn1 N15 C20 129.3(3)
O3 Zn1 N15 C20 -52.3(3)
Zn2 Zn1 N15 C20 124.7(5)
O12 Zn1 N15 C16 40.4(3)
O6 Zn1 N15 C16 -137.0(3)
O9 Zn1 N15 C16 -49.4(3)
O3 Zn1 N15 C16 129.0(3)
Zn2 Zn1 N15 C16 -54.0(8)
C20 N15 C16 C17 0.4(7)
Zn1 N15 C16 C17 179.1(4)
N15 C16 C17 C18 -1.3(8)
C16 C17 C18 C19 0.7(7)
C16 C17 C18 N21 -178.1(4)
C17 C18 C19 C20 0.6(7)
N21 C18 C19 C20 179.4(4)
C16 N15 C20 C19 1.0(7)
Zn1 N15 C20 C19 -177.7(4)
C18 C19 C20 N15 -1.5(7)
C19 C18 N21 C22 69.4(6)
C17 C18 N21 C22 -111.9(5)
C19 C18 N21 C34 -113.4(5)
C17 C18 N21 C34 65.3(6)
C34 N21 C22 O37 -178.6(4)
C18 N21 C22 O37 -1.7(6)
C34 N21 C22 C23 1.8(6)
C18 N21 C22 C23 178.7(3)
O37 C22 C23 C24 -2.2(6)
N21 C22 C23 C24 177.4(4)
O37 C22 C23 C35 178.3(4)
N21 C22 C23 C35 -2.2(5)
C35 C23 C24 C25 0.3(6)
C22 C23 C24 C25 -179.2(4)
C23 C24 C25 C26 -0.5(6)
C24 C25 C26 C36 0.0(6)
C24 C25 C26 C27 178.8(4)
C25 C26 C27 O38 -1.1(7)
C36 C26 C27 O38 177.8(4)
C25 C26 C27 N28 179.0(4)
C36 C26 C27 N28 -2.2(6)
O38 C27 N28 C29 -177.1(4)
C26 C27 N28 C29 2.9(6)
C27 N28 C29 O39 177.4(4)
C27 N28 C29 C30 -1.9(6)
O39 C29 C30 C31 0.6(7)
N28 C29 C30 C31 179.8(4)
O39 C29 C30 C36 -179.2(4)
N28 C29 C30 C36 0.1(6)
C36 C30 C31 C32 1.6(6)
C29 C30 C31 C32 -178.1(4)
C30 C31 C32 C33 -1.5(7)
C31 C32 C33 C35 0.5(6)
C31 C32 C33 C34 178.9(4)
C22 N21 C34 O40 -178.0(4)
C18 N21 C34 O40 5.1(6)
C22 N21 C34 C33 0.1(6)
C18 N21 C34 C33 -176.8(4)
C32 C33 C34 O40 -2.1(7)
C35 C33 C34 O40 176.3(4)
C32 C33 C34 N21 179.9(4)
C35 C33 C34 N21 -1.7(6)
C32 C33 C35 C36 0.4(6)
C34 C33 C35 C36 -177.9(4)
C32 C33 C35 C23 179.7(4)
C34 C33 C35 C23 1.4(6)
C24 C23 C35 C33 -178.9(4)
C22 C23 C35 C33 0.7(6)
C24 C23 C35 C36 0.4(6)
C22 C23 C35 C36 180.0(4)
C31 C30 C36 C35 -0.6(6)
C29 C30 C36 C35 179.1(4)
C31 C30 C36 C26 -179.3(4)
C29 C30 C36 C26 0.4(6)
C33 C35 C36 C30 -0.4(6)
C23 C35 C36 C30 -179.7(4)
C33 C35 C36 C26 178.3(4)
C23 C35 C36 C26 -1.0(6)
C25 C26 C36 C30 179.4(4)
C27 C26 C36 C30 0.7(6)
C25 C26 C36 C35 0.8(6)
C27 C26 C36 C35 -178.0(4)
O6 C7 C41 C50 172.1(4)
O8 C7 C41 C50 -7.7(6)
O6 C7 C41 C42 -5.1(6)
O8 C7 C41 C42 175.1(4)
C50 C41 C42 C43 3.2(7)
C7 C41 C42 C43 -179.6(5)
C41 C42 C43 C44 -0.5(8)
C42 C43 C44 C45 177.1(5)
C42 C43 C44 C49 -2.8(7)
C49 C44 C45 C46 -0.1(6)
C43 C44 C45 C46 -179.9(4)
C44 C45 C46 C47 -1.5(7)
C45 C46 C47 C48 1.1(7)
C46 C47 C48 C49 1.0(8)
C45 C44 C49 C50 -176.3(4)
C43 C44 C49 C50 3.5(6)
C45 C44 C49 C48 2.1(6)
C43 C44 C49 C48 -178.1(4)
C47 C48 C49 C50 175.8(5)
C47 C48 C49 C44 -2.5(7)
C42 C41 C50 C49 -2.4(6)
C7 C41 C50 C49 -179.6(4)
C44 C49 C50 C41 -0.9(6)
C48 C49 C50 C41 -179.3(4)
O5 C4 C51 C52 174.2(4)
O3 C4 C51 C52 -5.1(6)
O5 C4 C51 C60 -4.7(6)
O3 C4 C51 C60 175.9(4)
C60 C51 C52 C53 0.0(6)
C4 C51 C52 C53 -178.9(4)
C51 C52 C53 C54 179.7(4)
C51 C52 C53 C58 0.1(6)
C52 C53 C54 C55 179.3(4)
C58 C53 C54 C55 -1.1(7)
C53 C54 C55 C56 0.3(7)
C54 C55 C56 C57 0.2(7)
C55 C56 C57 C58 0.1(6)
C56 C57 C58 C59 -179.8(4)
C56 C57 C58 C53 -0.9(6)
C54 C53 C58 C59 -179.7(4)
C52 C53 C58 C59 -0.1(6)
C54 C53 C58 C57 1.4(6)
C52 C53 C58 C57 -179.0(4)
C57 C58 C59 C60 178.8(4)
C53 C58 C59 C60 0.0(7)
C58 C59 C60 C51 0.1(7)
C52 C51 C60 C59 -0.2(6)
C4 C51 C60 C59 178.8(4)
O11 Zn2 N61 C62 55.2(4)
O14 Zn2 N61 C62 -37.6(4)
O8 Zn2 N61 C62 144.5(3)
O5 Zn2 N61 C62 -125.1(3)
Zn1 Zn2 N61 C62 -125.8(4)
O11 Zn2 N61 C66 -127.5(3)
O14 Zn2 N61 C66 139.7(3)
O8 Zn2 N61 C66 -38.1(3)
O5 Zn2 N61 C66 52.3(3)
Zn1 Zn2 N61 C66 51.5(6)
C66 N61 C62 C63 0.5(7)
Zn2 N61 C62 C63 177.9(4)
N61 C62 C63 C64 -0.1(8)
C62 C63 C64 C65 -0.1(7)
C63 C64 C65 C66 0.0(7)
C62 N61 C66 C65 -0.6(6)
Zn2 N61 C66 C65 -178.0(3)
C64 C65 C66 N61 0.4(7)
O100 C101 C102 C103 69.1(8)
C101 C102 C103 C104 172.6(6)
C102 C103 C104 C105 -170.9(6)
C103 C104 C105 C106 174.8(8)
O200 C201 C202 C203 -65.4(10)
C201 C202 C203 C204 -72.4(10)
C202 C203 C204 C205 -171.3(7)
C203 C204 C205 C206 175.5(8)
O300 C301 C302 C303 178.9(10)
C301 C302 C303 C304 150.9(12)
C302 C303 C304 C305 94.6(18)
C303 C304 C305 C306 173.1(13)
O400 C401 C402 C403 -73.9(16)
O500 C501 C502 C503 -165.2(19)
